data_2104602
loop_
_publ_author_name
'Marsh, Richard E.'

_publ_section_title
;
 Space groups <i>P</i>1 and <i>Cc</i>: how are they doing?
;
_journal_coeditor_code BK5088
_journal_issue 6
_journal_name_full 'Acta Crystallographica Section B'
_journal_page_first 782
_journal_page_last 783
_journal_paper_doi 10.1107/S0108768109046448
_journal_volume 65
_journal_year 2009
_chemical_formula_moiety '(C21 H25 Mn N5 O), 2(C24 H20 B)'
_chemical_formula_sum 'C69 H67 B2 Mn N5 O'
_chemical_formula_weight 1058.9
_chemical_name_systematic
;
[N-methyl-N,N',N'-tris(2-pyridylmethylethane-1,2-diamine Mn H2O] ](BPh4)2
;
_space_group_IT_number 9
_symmetry_cell_setting monoclinic
_symmetry_Int_Tables_number 9
_symmetry_space_group_name_Hall 'C -2yc'
_symmetry_space_group_name_H-M 'C 1 c 1'
_cell_angle_alpha 90.0
_cell_angle_beta 93.144
_cell_angle_gamma 90.0
_cell_formula_units_Z 4
_cell_length_a 16.058
_cell_length_b 17.557
_cell_length_c 20.922
_cell_measurement_reflns_used 15031
_cell_measurement_theta_max 24
_cell_measurement_theta_min 1
_cell_volume 5889.668
_diffrn_ambient_temperature 273(2)
_diffrn_radiation_probe x-ray
_diffrn_radiation_type 'Mo K\a'
_diffrn_radiation_wavelength 0.71070
_exptl_crystal_colour ' none '
_exptl_crystal_density_diffrn 1.196
_exptl_crystal_description ' prism '
_exptl_crystal_size_max 0.30
_exptl_crystal_size_mid 0.25
_exptl_crystal_size_min 0.20
_cod_data_source_file bk5088.cif
_cod_data_source_block POKLEH
_cod_depositor_comments
;
 Fixed a typo in atom with label 'H49' _atom_site_fract_x value.

 Antanas Vaitkus
 2013-04-09
;
_cod_original_cell_volume 5890
_cod_original_sg_symbol_H-M Cc
_cod_database_code 2104602

loop_
_symmetry_equiv_pos_as_xyz
'x, y, z'
'x, -y, 1/2+z'
'1/2+x, 1/2+y, z'
'1/2+x, 1/2-y, 1/2+z'

loop_
_atom_site_label
_atom_site_type_symbol
_atom_site_fract_x
_atom_site_fract_y
_atom_site_fract_z
_atom_site_occupancy
Mn1 Mn 0.2774 0.2741 0.3487 1
O1 O 0.2654 0.1934 0.4284 1
N1 N 0.3377 0.1994 0.2791 1
C1 C 0.3376 0.1253 0.2743 1
C2 C 0.3729 0.0880 0.2278 1
C3 C 0.4081 0.1242 0.1796 1
C4 C 0.4068 0.2037 0.1791 1
C5 C 0.3714 0.2397 0.2309 1
C6 C 0.3775 0.3232 0.2389 1
N2 N 0.2970 0.3512 0.2658 1
C7 C 0.2340 0.3531 0.2116 1
C8 C 0.3074 0.4296 0.2870 1
C9 C 0.2451 0.4478 0.3380 1
N3 N 0.2383 0.3890 0.3922 1
C10 C 0.2947 0.4066 0.4461 1
C11 C 0.3849 0.3814 0.4359 1
C12 C 0.4504 0.4132 0.4668 1
C13 C 0.5330 0.3895 0.4589 1
C14 C 0.5421 0.3262 0.4207 1
C15 C 0.4726 0.2932 0.3936 1
N4 N 0.3937 0.3190 0.4011 1
C16 C 0.1513 0.3872 0.4084 1
C17 C 0.1004 0.3415 0.3590 1
C18 C 0.0182 0.3651 0.3407 1
C19 C -0.0241 0.3264 0.2915 1
C20 C 0.0151 0.2695 0.2645 1
C21 C 0.0929 0.2439 0.2865 1
N5 N 0.1371 0.2822 0.3305 1
B1 B -0.0058 0.4566 0.0237 1
C22 C 0.0487 0.4203 -0.0338 1
C23 C 0.1230 0.3809 -0.0186 1
C24 C 0.1688 0.3463 -0.0646 1
C25 C 0.1419 0.3534 -0.1309 1
C26 C 0.0702 0.3898 -0.1450 1
C27 C 0.0232 0.4238 -0.0987 1
C28 C -0.0551 0.5331 -0.0034 1
C29 C -0.1277 0.5250 -0.0415 1
C30 C -0.1710 0.5940 -0.0686 1
C31 C -0.1427 0.6618 -0.0524 1
C32 C -0.0734 0.6696 -0.0157 1
C33 C -0.0322 0.6088 0.0108 1
C34 C 0.0558 0.4828 0.0861 1
C35 C 0.1301 0.5226 0.0778 1
C36 C 0.1752 0.5556 0.1294 1
C37 C 0.1516 0.5435 0.1920 1
C38 C 0.0840 0.5034 0.2001 1
C39 C 0.0370 0.4709 0.1496 1
C40 C -0.0733 0.3926 0.0487 1
C41 C -0.1420 0.4123 0.0818 1
C42 C -0.1944 0.3606 0.1074 1
C43 C -0.1811 0.2831 0.1001 1
C44 C -0.1128 0.2617 0.0662 1
C45 C -0.0615 0.3137 0.0409 1
B2 B 0.5382 0.5049 0.1660 1
C46 C 0.4825 0.4634 0.1100 1
C47 C 0.3955 0.4565 0.1045 1
C48 C 0.3520 0.4178 0.0543 1
C49 C 0.3952 0.3803 0.0080 1
C50 C 0.4799 0.3847 0.0130 1
C51 C 0.5228 0.4251 0.0610 1
C52 C 0.5955 0.5731 0.1342 1
C53 C 0.5737 0.6492 0.1296 1
C54 C 0.6231 0.7046 0.1014 1
C55 C 0.6968 0.6829 0.0758 1
C56 C 0.7225 0.6091 0.0786 1
C57 C 0.6721 0.5544 0.1070 1
C58 C 0.4792 0.5456 0.2200 1
C59 C 0.4110 0.5944 0.2022 1
C60 C 0.3623 0.6303 0.2443 1
C61 C 0.3784 0.6166 0.3104 1
C62 C 0.4442 0.5726 0.3301 1
C63 C 0.4932 0.5366 0.2854 1
C64 C 0.6018 0.4435 0.2026 1
C65 C 0.5878 0.3638 0.2007 1
C66 C 0.6383 0.3145 0.2344 1
C67 C 0.7108 0.3432 0.2720 1
C68 C 0.7262 0.4171 0.2728 1
C69 C 0.6732 0.4668 0.2390 1
H1 H 0.3108 0.0966 0.3057 1
H2 H 0.3733 0.0339 0.2286 1
H3 H 0.4333 0.0965 0.1468 1
H4 H 0.4288 0.2321 0.1452 1
H5 H 0.3849 0.3466 0.1987 1
H6 H 0.4234 0.3353 0.2677 1
H7 H 0.1823 0.3704 0.2263 1
H8 H 0.2520 0.3867 0.1796 1
H9 H 0.2271 0.3034 0.1941 1
H10 H 0.3626 0.4368 0.3046 1
H11 H 0.2977 0.4628 0.2514 1
H12 H 0.1915 0.4526 0.3168 1
H13 H 0.2610 0.4950 0.3571 1
H14 H 0.2942 0.4600 0.4529 1
H15 H 0.2760 0.3813 0.4828 1
H16 H 0.4411 0.4538 0.4957 1
H17 H 0.5796 0.4155 0.4786 1
H18 H 0.5959 0.3064 0.4137 1
H19 H 0.4793 0.2492 0.3677 1
H20 H 0.1303 0.4378 0.4094 1
H21 H 0.1473 0.3644 0.4493 1
H22 H -0.0072 0.4063 0.3617 1
H23 H -0.0793 0.3401 0.2775 1
H24 H -0.0115 0.2451 0.2284 1
H25 H 0.1146 0.1982 0.2697 1
H26 H 0.1427 0.3778 0.0249 1
H27 H 0.2175 0.3180 -0.0525 1
H28 H 0.1740 0.3330 -0.1636 1
H29 H 0.0504 0.3927 -0.1886 1
H30 H -0.0269 0.4498 -0.1115 1
H31 H -0.1500 0.4757 -0.0504 1
H32 H -0.2186 0.5888 -0.0973 1
H33 H -0.1723 0.7058 -0.0673 1
H34 H -0.0519 0.7193 -0.0076 1
H35 H 0.0140 0.6178 0.0401 1
H36 H 0.1501 0.5272 0.0361 1
H37 H 0.2222 0.5866 0.1220 1
H38 H 0.1837 0.5637 0.2276 1
H39 H 0.0665 0.4964 0.2423 1
H40 H -0.0092 0.4396 0.1585 1
H41 H -0.1536 0.4649 0.0871 1
H42 H -0.2402 0.3778 0.1304 1
H43 H -0.2169 0.2464 0.1174 1
H44 H -0.1018 0.2090 0.0605 1
H45 H -0.0164 0.2964 0.0172 1
H46 H 0.3641 0.4794 0.1366 1
H47 H 0.2928 0.4172 0.0521 1
H48 H 0.3668 0.3529 -0.0257 1
H49 H 0.5109 0.3589 -0.0178 1
H50 H 0.5819 0.4271 0.0611 1
H51 H 0.5227 0.6649 0.1464 1
H52 H 0.6059 0.7564 0.0999 1
H53 H 0.7300 0.7199 0.0561 1
H54 H 0.7738 0.5946 0.0616 1
H55 H 0.6901 0.5028 0.1080 1
H56 H 0.3986 0.6027 0.1578 1
H57 H 0.3187 0.6636 0.2296 1
H58 H 0.3433 0.6381 0.3409 1
H59 H 0.4574 0.5659 0.3746 1
H60 H 0.5379 0.5049 0.3007 1
H61 H 0.5419 0.3445 0.1751 1
H62 H 0.6264 0.2615 0.2336 1
H63 H 0.7465 0.3091 0.2956 1
H64 H 0.7738 0.4362 0.2965 1
H65 H 0.6858 0.5197 0.2407 1

loop_
_geom_angle_atom_site_label_1
_geom_angle_atom_site_label_2
_geom_angle_atom_site_label_3
_geom_angle
_geom_angle_site_symmetry_1
_geom_angle_site_symmetry_2
_geom_angle_site_symmetry_3
_geom_angle_publ_flag
O1 Mn1 N1 100.12 . . . yes
O1 Mn1 N2 176.06 . . . yes
O1 Mn1 N3 103.06 . . . yes
O1 Mn1 N4 87.79 . . . yes
O1 Mn1 N5 92.30 . . . yes
N1 Mn1 N2 76.35 . . . yes
N1 Mn1 N3 155.52 . . . yes
N1 Mn1 N4 98.39 . . . yes
N1 Mn1 N5 113.06 . . . yes
N2 Mn1 N3 80.22 . . . yes
N2 Mn1 N4 91.00 . . . yes
N2 Mn1 N5 90.72 . . . yes
N3 Mn1 N4 74.89 . . . yes
N3 Mn1 N5 73.92 . . . yes
N4 Mn1 N5 147.98 . . . yes
Mn1 N1 C1 129.83 . . . yes
Mn1 N1 C5 112.48 . . . yes
C1 N1 C5 117.26 . . . yes
Mn1 N2 C6 104.49 . . . yes
Mn1 N2 C7 119.29 . . . yes
Mn1 N2 C8 110.82 . . . yes
C6 N2 C7 106.47 . . . yes
C6 N2 C8 109.49 . . . yes
C7 N2 C8 105.97 . . . yes
Mn1 N3 C9 105.23 . . . yes
Mn1 N3 C10 108.81 . . . yes
Mn1 N3 C16 110.93 . . . yes
C9 N3 C10 111.42 . . . yes
C9 N3 C16 107.06 . . . yes
C10 N3 C16 113.11 . . . yes
Mn1 N4 C11 116.42 . . . yes
Mn1 N4 C15 125.32 . . . yes
C11 N4 C15 117.72 . . . yes
Mn1 N5 C17 115.30 . . . yes
Mn1 N5 C21 125.31 . . . yes
C17 N5 C21 118.09 . . . yes
N1 C1 C2 123.39 . . . yes
C1 C2 C3 122.14 . . . no
C2 C3 C4 118.17 . . . no
C3 C4 C5 116.85 . . . no
N1 C5 C4 122.04 . . . yes
N1 C5 C6 117.13 . . . yes
C4 C5 C6 120.50 . . . no
N2 C6 C5 108.08 . . . yes
N2 C8 C9 109.93 . . . yes
N3 C9 C8 116.54 . . . yes
N3 C10 C11 112.67 . . . yes
N4 C11 C10 116.25 . . . yes
N4 C11 C12 120.60 . . . yes
C10 C11 C12 122.53 . . . no
C11 C12 C13 123.01 . . . no
C12 C13 C14 115.83 . . . no
C13 C14 C15 118.40 . . . no
N4 C15 C14 124.04 . . . yes
N3 C16 C17 110.00 . . . yes
N5 C17 C16 118.55 . . . yes
N5 C17 C18 121.93 . . . yes
C16 C17 C18 119.36 . . . no
C17 C18 C19 118.09 . . . no
C18 C19 C20 117.62 . . . no
C19 C20 C21 123.05 . . . no
N5 C21 C20 120.64 . . . yes
N1 C1 H1 118.00 . . . no
C2 C1 H1 118.00 . . . no
C1 C2 H2 119.00 . . . no
C3 C2 H2 119.00 . . . no
C2 C3 H3 121.00 . . . no
C4 C3 H3 121.00 . . . no
C3 C4 H4 122.00 . . . no
C5 C4 H4 122.00 . . . no
N2 C6 H5 110.00 . . . no
N2 C6 H6 110.00 . . . no
C5 C6 H5 110.00 . . . no
C5 C6 H6 110.00 . . . no
H5 C6 H6 110.00 . . . no
N2 C7 H7 109.00 . . . no
N2 C7 H8 109.00 . . . no
N2 C7 H9 110.00 . . . no
H7 C7 H8 110.00 . . . no
H7 C7 H9 109.00 . . . no
H8 C7 H9 109.00 . . . no
N2 C8 H10 109.00 . . . no
N2 C8 H11 109.00 . . . no
C9 C8 H10 109.00 . . . no
C9 C8 H11 109.00 . . . no
H10 C8 H11 109.00 . . . no
N3 C9 H12 108.00 . . . no
N3 C9 H13 108.00 . . . no
C8 C9 H12 108.00 . . . no
C8 C9 H13 108.00 . . . no
H12 C9 H13 110.00 . . . no
N3 C10 H14 109.00 . . . no
N3 C10 H15 109.00 . . . no
C11 C10 H14 109.00 . . . no
C11 C10 H15 109.00 . . . no
H14 C10 H15 110.00 . . . no
C11 C12 H16 118.00 . . . no
C13 C12 H16 119.00 . . . no
C12 C13 H17 122.00 . . . no
C14 C13 H17 122.00 . . . no
C13 C14 H18 121.00 . . . no
C15 C14 H18 121.00 . . . no
N4 C15 H19 118.00 . . . no
C14 C15 H19 118.00 . . . no
N3 C16 H20 109.00 . . . no
N3 C16 H21 109.00 . . . no
C17 C16 H20 109.00 . . . no
C17 C16 H21 109.00 . . . no
H20 C16 H21 109.00 . . . no
C17 C18 H22 121.00 . . . no
C19 C18 H22 121.00 . . . no
C18 C19 H23 121.00 . . . no
C20 C19 H23 121.00 . . . no
C19 C20 H24 118.00 . . . no
C21 C20 H24 118.00 . . . no
N5 C21 H25 120.00 . . . no
C20 C21 H25 120.00 . . . no
C23 C22 C27 116.28 . . . no
C23 C22 B1 120.22 . . . yes
C27 C22 B1 123.45 . . . yes
C22 C23 C24 122.53 . . . no
C23 C24 C25 119.40 . . . no
C24 C25 C26 117.71 . . . no
C25 C26 C27 122.97 . . . no
C22 C27 C26 121.00 . . . no
C29 C28 C33 114.92 . . . no
C29 C28 B1 119.31 . . . yes
C33 C28 B1 125.72 . . . yes
C28 C29 C30 119.72 . . . no
C29 C30 C31 119.38 . . . no
C30 C31 C32 120.79 . . . no
C31 C32 C33 122.05 . . . no
C28 C33 C32 122.73 . . . no
C35 C34 C39 115.03 . . . no
C35 C34 B1 121.03 . . . yes
C39 C34 B1 123.87 . . . yes
C34 C35 C36 121.42 . . . no
C35 C36 C37 120.42 . . . no
C36 C37 C38 118.07 . . . no
C37 C38 C39 122.79 . . . no
C34 C39 C38 121.80 . . . no
C41 C40 C45 114.92 . . . no
C41 C40 B1 122.76 . . . yes
C45 C40 B1 122.21 . . . yes
C40 C41 C42 123.85 . . . no
C41 C42 C43 120.43 . . . no
C42 C43 C44 116.86 . . . no
C43 C44 C45 122.02 . . . no
C40 C45 C44 121.88 . . . no
C24 C23 H26 119.00 . . . no
C22 C23 H26 119.00 . . . no
C23 C24 H27 120.00 . . . no
C25 C24 H27 120.00 . . . no
C26 C25 H28 121.00 . . . no
C24 C25 H28 121.00 . . . no
C25 C26 H29 118.00 . . . no
C27 C26 H29 119.00 . . . no
C22 C27 H30 120.00 . . . no
C26 C27 H30 119.00 . . . no
C30 C29 H31 120.00 . . . no
C28 C29 H31 120.00 . . . no
C29 C30 H32 120.00 . . . no
C31 C30 H32 120.00 . . . no
C30 C31 H33 120.00 . . . no
C32 C31 H33 120.00 . . . no
C33 C32 H34 119.00 . . . no
C31 C32 H34 119.00 . . . no
C28 C33 H35 119.00 . . . no
C32 C33 H35 119.00 . . . no
C34 C35 H36 119.00 . . . no
C36 C35 H36 119.00 . . . no
C37 C36 H37 120.00 . . . no
C35 C36 H37 120.00 . . . no
C36 C37 H38 121.00 . . . no
C38 C37 H38 121.00 . . . no
C39 C38 H39 119.00 . . . no
C37 C38 H39 119.00 . . . no
C34 C39 H40 119.00 . . . no
C38 C39 H40 119.00 . . . no
C40 C41 H41 118.00 . . . no
C42 C41 H41 118.00 . . . no
C43 C42 H42 120.00 . . . no
C41 C42 H42 120.00 . . . no
C42 C43 H43 122.00 . . . no
C44 C43 H43 122.00 . . . no
C43 C44 H44 119.00 . . . no
C45 C44 H44 119.00 . . . no
C44 C45 H45 119.00 . . . no
C40 C45 H45 119.00 . . . no
C47 C46 B2 127.67 . . . yes
C51 C46 B2 119.05 . . . yes
C47 C46 C51 113.19 . . . no
C46 C47 C48 123.80 . . . no
C47 C48 C49 120.28 . . . no
C48 C49 C50 117.07 . . . no
C49 C50 C51 122.77 . . . no
C46 C51 C50 122.81 . . . no
C53 C52 C57 114.61 . . . no
C53 C52 B2 125.26 . . . yes
C57 C52 B2 120.10 . . . yes
C52 C53 C54 123.45 . . . no
C53 C54 C55 119.21 . . . no
C54 C55 C56 120.75 . . . no
C55 C56 C57 119.20 . . . no
C52 C57 C56 122.77 . . . no
C59 C58 C63 114.10 . . . no
C63 C58 B2 123.47 . . . yes
C59 C58 B2 122.41 . . . yes
C58 C59 C60 124.69 . . . no
C59 C60 C61 118.20 . . . no
C60 C61 C62 119.50 . . . no
C61 C62 C63 120.66 . . . no
C58 C63 C62 122.71 . . . no
C65 C64 B2 122.71 . . . yes
C69 C64 B2 122.00 . . . yes
C65 C64 C69 115.27 . . . no
C64 C65 C66 121.72 . . . no
C65 C66 C67 119.77 . . . no
C66 C67 C68 119.31 . . . no
C67 C68 C69 120.19 . . . no
C64 C69 C68 123.68 . . . no
C48 C47 H46 118.00 . . . no
C46 C47 H46 118.00 . . . no
C47 C48 H47 120.00 . . . no
C49 C48 H47 120.00 . . . no
C50 C49 H48 122.00 . . . no
C48 C49 H48 121.00 . . . no
C51 C50 H49 119.00 . . . no
C49 C50 H49 119.00 . . . no
C50 C51 H50 119.00 . . . no
C46 C51 H50 119.00 . . . no
C54 C53 H51 118.00 . . . no
C52 C53 H51 118.00 . . . no
C53 C54 H52 120.00 . . . no
C55 C54 H52 120.00 . . . no
C54 C55 H53 120.00 . . . no
C56 C55 H53 120.00 . . . no
C57 C56 H54 120.00 . . . no
C55 C56 H54 120.00 . . . no
C52 C57 H55 119.00 . . . no
C56 C57 H55 119.00 . . . no
C58 C59 H56 118.00 . . . no
C60 C59 H56 118.00 . . . no
C61 C60 H57 121.00 . . . no
C59 C60 H57 121.00 . . . no
C60 C61 H58 120.00 . . . no
C62 C61 H58 120.00 . . . no
C63 C62 H59 120.00 . . . no
C61 C62 H59 120.00 . . . no
C62 C63 H60 119.00 . . . no
C58 C63 H60 119.00 . . . no
C64 C65 H61 119.00 . . . no
C66 C65 H61 119.00 . . . no
C67 C66 H62 120.00 . . . no
C65 C66 H62 120.00 . . . no
C66 C67 H63 120.00 . . . no
C68 C67 H63 120.00 . . . no
C67 C68 H64 120.00 . . . no
C69 C68 H64 120.00 . . . no
C68 C69 H65 118.00 . . . no
C64 C69 H65 118.00 . . . no
C22 B1 C40 110.36 . . . yes
C34 B1 C40 108.07 . . . yes
C28 B1 C34 107.45 . . . yes
C28 B1 C40 110.50 . . . yes
C22 B1 C34 111.27 . . . yes
C22 B1 C28 109.15 . . . yes
C46 B2 C58 111.85 . . . yes
C46 B2 C64 110.39 . . . yes
C52 B2 C64 108.28 . . . yes
C58 B2 C64 109.00 . . . yes
C52 B2 C58 107.90 . . . yes
C46 B2 C52 109.33 . . . yes

loop_
_geom_bond_atom_site_label_1
_geom_bond_atom_site_label_2
_geom_bond_distance
_geom_bond_site_symmetry_1
_geom_bond_site_symmetry_2
_geom_bond_publ_flag
Mn1 O1 2.2046 . . yes
Mn1 N1 2.2210 . . yes
Mn1 N2 2.2360 . . yes
Mn1 N3 2.3140 . . yes
Mn1 N4 2.2553 . . yes
Mn1 N5 2.2687 . . yes
N1 C1 1.3048 . . yes
N1 C5 1.3676 . . yes
N2 C6 1.5196 . . yes
N2 C7 1.4780 . . yes
N2 C8 1.4530 . . yes
N3 C9 1.5418 . . yes
N3 C10 1.4406 . . yes
N3 C16 1.4559 . . yes
N4 C11 1.3273 . . yes
N4 C15 1.3627 . . yes
N5 C17 1.3511 . . yes
N5 C21 1.3159 . . yes
C1 C2 1.3256 . . no
C2 C3 1.3427 . . no
C3 C4 1.3960 . . no
C4 C5 1.4017 . . no
C5 C6 1.4782 . . no
C8 C9 1.5358 . . no
C10 C11 1.5405 . . no
C11 C12 1.3272 . . no
C12 C13 1.4085 . . no
C13 C14 1.3813 . . no
C14 C15 1.3540 . . no
C16 C17 1.5124 . . no
C17 C18 1.4160 . . no
C18 C19 1.3806 . . no
C19 C20 1.3238 . . no
C20 C21 1.3826 . . no
C1 H1 0.9500 . . no
C2 H2 0.9500 . . no
C3 H3 0.9500 . . no
C4 H4 0.9500 . . no
C6 H5 0.9500 . . no
C6 H6 0.9500 . . no
C7 H7 0.9500 . . no
C7 H8 0.9500 . . no
C7 H9 0.9500 . . no
C8 H10 0.9500 . . no
C8 H11 0.9500 . . no
C9 H12 0.9500 . . no
C9 H13 0.9500 . . no
C10 H14 0.9500 . . no
C10 H15 0.9500 . . no
C12 H16 0.9500 . . no
C13 H17 0.9500 . . no
C14 H18 0.9500 . . no
C15 H19 0.9500 . . no
C16 H20 0.9500 . . no
C16 H21 0.9500 . . no
C18 H22 0.9500 . . no
C19 H23 0.9500 . . no
C20 H24 0.9500 . . no
C21 H25 0.9500 . . no
C22 C23 1.4005 . . no
C22 C27 1.3979 . . no
C22 B1 1.6537 . . yes
C23 C24 1.3834 . . no
C24 C25 1.4355 . . no
C25 C26 1.3356 . . no
C26 C27 1.3945 . . no
C28 C29 1.3830 . . no
C28 C33 1.4064 . . no
C28 B1 1.6441 . . yes
C29 C30 1.4931 . . no
C30 C31 1.3120 . . no
C31 C32 1.3240 . . no
C32 C33 1.3581 . . no
C34 C35 1.4017 . . no
C34 C39 1.3942 . . no
C34 B1 1.6592 . . yes
C35 C36 1.3928 . . no
C36 C37 1.3995 . . no
C37 C38 1.3126 . . no
C38 C39 1.3871 . . no
C40 C41 1.3784 . . no
C40 C45 1.4088 . . no
C40 B1 1.6653 . . yes
C41 C42 1.3668 . . no
C42 C43 1.3871 . . no
C43 C44 1.3901 . . no
C44 C45 1.3565 . . no
C23 H26 0.9500 . . no
C24 H27 0.9500 . . no
C25 H28 0.9500 . . no
C26 H29 0.9500 . . no
C27 H30 0.9500 . . no
C29 H31 0.9500 . . no
C30 H32 0.9500 . . no
C31 H33 0.9500 . . no
C32 H34 0.9500 . . no
C33 H35 0.9500 . . no
C35 H36 0.9500 . . no
C36 H37 0.9500 . . no
C37 H38 0.9500 . . no
C38 H39 0.9500 . . no
C39 H40 0.9500 . . no
C41 H41 0.9500 . . no
C42 H42 0.9500 . . no
C43 H43 0.9500 . . no
C44 H44 0.9500 . . no
C45 H45 0.9500 . . no
C46 C47 1.4007 . . no
C46 C51 1.4123 . . no
C46 B2 1.6089 . . yes
C47 C48 1.4044 . . no
C48 C49 1.3881 . . no
C49 C50 1.3606 . . no
C50 C51 1.3821 . . no
C52 C53 1.3832 . . no
C52 C57 1.4218 . . no
C52 B2 1.6704 . . yes
C53 C54 1.4053 . . no
C54 C55 1.3792 . . no
C55 C56 1.3601 . . no
C56 C57 1.4082 . . no
C58 C59 1.4239 . . no
C58 C63 1.3835 . . no
C58 B2 1.6739 . . yes
C59 C60 1.3639 . . no
C60 C61 1.4135 . . no
C61 C62 1.3547 . . no
C62 C63 1.4050 . . no
C64 C65 1.4174 . . no
C64 C69 1.4022 . . no
C64 B2 1.6449 . . yes
C65 C66 1.3569 . . no
C66 C67 1.4586 . . no
C67 C68 1.3208 . . no
C68 C69 1.3856 . . no
C47 H46 0.9500 . . no
C48 H47 0.9500 . . no
C49 H48 0.9500 . . no
C50 H49 0.9500 . . no
C51 H50 0.9500 . . no
C53 H51 0.9500 . . no
C54 H52 0.9500 . . no
C55 H53 0.9500 . . no
C56 H54 0.9500 . . no
C57 H55 0.9500 . . no
C59 H56 0.9500 . . no
C60 H57 0.9500 . . no
C61 H58 0.9500 . . no
C62 H59 0.9500 . . no
C63 H60 0.9500 . . no
C65 H61 0.9500 . . no
C66 H62 0.9500 . . no
C67 H63 0.9500 . . no
C68 H64 0.9500 . . no
C69 H65 0.9500 . . no
